data_7224798
loop_
_publ_author_name
'Parshamoni, Srinivasulu'
'Konar, Sanjit'

_publ_section_title
;
 Selective CO2adsorption in four zinc(ii)-based metal organic frameworks
 constructed using a rigid N,N&#x2032;-donor linker and various
 dicarboxylate ligands
;
_journal_issue 23
_journal_name_full CrystEngComm
_journal_page_first 4395
_journal_paper_doi 10.1039/C5CE02542G
_journal_volume 18
_journal_year 2016
_chemical_formula_moiety 'C20 H10 N5 O4 Zn, C2 O'
_chemical_formula_sum 'C22 H10 N5 O5 Zn'
_chemical_formula_weight 489.74
_space_group_crystal_system monoclinic
_space_group_IT_number 15
_space_group_name_Hall '-C 2yc'
_space_group_name_H-M_alt 'C 1 2/c 1'
_symmetry_space_group_name_Hall '-C 2yc'
_symmetry_space_group_name_H-M 'C 1 2/c 1'
_atom_sites_solution_hydrogens geom
_audit_creation_method SHELXL-2014/6
_audit_update_record
;
2016-03-21 deposited with the CCDC.
2016-04-04 downloaded from the CCDC.
;
_cell_angle_alpha 90
_cell_angle_beta 111.863(6)
_cell_angle_gamma 90
_cell_formula_units_Z 8
_cell_length_a 24.568(5)
_cell_length_b 10.146(2)
_cell_length_c 17.994(3)
_cell_measurement_reflns_used 9903
_cell_measurement_temperature 110(2)
_cell_measurement_theta_max 25.08
_cell_measurement_theta_min 2.35
_cell_volume 4162.7(14)
_computing_structure_refinement 'SHELXL-2014/6 (Sheldrick, 2014)'
_diffrn_ambient_temperature 110(2)
_diffrn_measured_fraction_theta_full 0.994
_diffrn_measured_fraction_theta_max 0.968
_diffrn_measurement_device_type 'Bruker APEX-II CCD'
_diffrn_measurement_method '\f and \w scans'
_diffrn_radiation_type MoK\a
_diffrn_radiation_wavelength 0.71073
_diffrn_reflns_av_R_equivalents 0.0731
_diffrn_reflns_av_unetI/netI 0.0263
_diffrn_reflns_Laue_measured_fraction_full 0.994
_diffrn_reflns_Laue_measured_fraction_max 0.968
_diffrn_reflns_limit_h_max 29
_diffrn_reflns_limit_h_min -29
_diffrn_reflns_limit_k_max 12
_diffrn_reflns_limit_k_min -12
_diffrn_reflns_limit_l_max 21
_diffrn_reflns_limit_l_min -21
_diffrn_reflns_number 64313
_diffrn_reflns_point_group_measured_fraction_full 0.994
_diffrn_reflns_point_group_measured_fraction_max 0.968
_diffrn_reflns_theta_full 25.242
_diffrn_reflns_theta_max 25.506
_diffrn_reflns_theta_min 2.197
_exptl_absorpt_coefficient_mu 1.226
_exptl_absorpt_correction_T_max 0.736
_exptl_absorpt_correction_T_min 0.612
_exptl_absorpt_correction_type multi-scan
_exptl_absorpt_process_details MULTI-SCAN
_exptl_crystal_colour yellow
_exptl_crystal_density_diffrn 1.563
_exptl_crystal_description block
_exptl_crystal_F_000 1976
_exptl_crystal_size_max 0.48
_exptl_crystal_size_mid 0.34
_exptl_crystal_size_min 0.25
_refine_diff_density_max 1.435
_refine_diff_density_min -1.668
_refine_diff_density_rms 0.110
_refine_ls_extinction_method none
_refine_ls_goodness_of_fit_ref 1.045
_refine_ls_hydrogen_treatment constr
_refine_ls_matrix_type full
_refine_ls_number_parameters 271
_refine_ls_number_reflns 3880
_refine_ls_number_restraints 1
_refine_ls_restrained_S_all 1.050
_refine_ls_R_factor_all 0.0791
_refine_ls_R_factor_gt 0.0662
_refine_ls_shift/su_max 0.002
_refine_ls_shift/su_mean 0.000
_refine_ls_structure_factor_coef Fsqd
_refine_ls_weighting_details 'w=1/[\s^2^(Fo^2^)+(0.1017P)^2^+30.1255P] where P=(Fo^2^+2Fc^2^)/3'
_refine_ls_weighting_scheme calc
_refine_ls_wR_factor_gt 0.1743
_refine_ls_wR_factor_ref 0.1869
_reflns_Friedel_coverage 0.000
_reflns_number_gt 3134
_reflns_number_total 3880
_reflns_threshold_expression 'I > 2\s(I)'
_cod_data_source_file c5ce02542g2.cif
_cod_data_source_block Compound_2
_cod_depositor_comments
;
The following automatic conversions were performed:

'_exptl_absorpt_correction_type' value 'MULTI-SCAN' changed to
'multi-scan' according to
/usr/data/users/saulius/crontab/automatic-downloads/rss-feeds/RSC/lib/dictionaries/cif_core.dic
dictionary named 'cif_core.dic' version 2.4.2 from 2011-04-26.

Automatic conversion script
Id: cif_fix_values 4268 2015-11-12 08:31:59Z antanas 

 Adding full bibliography for 7224796--7224799.cif.
;
_cod_original_cell_volume 4162.4(13)
_cod_database_code 7224798
_shelx_space_group_comment
;
The symmetry employed for this shelxl refinement is uniquely defined
by the following loop, which should always be used as a source of
symmetry information in preference to the above space-group names.
They are only intended as comments.
;
_shelxl_version_number 2014/6

loop_
_space_group_symop_operation_xyz
'x, y, z'
'-x, y, -z+1/2'
'x+1/2, y+1/2, z'
'-x+1/2, y+1/2, -z+1/2'
'-x, -y, -z'
'x, -y, z-1/2'
'-x+1/2, -y+1/2, -z'
'x+1/2, -y+1/2, z-1/2'

loop_
_atom_site_label
_atom_site_type_symbol
_atom_site_fract_x
_atom_site_fract_y
_atom_site_fract_z
_atom_site_U_iso_or_equiv
_atom_site_adp_type
_atom_site_occupancy
_atom_site_site_symmetry_order
_atom_site_calc_flag
_atom_site_refinement_flags_posn
_atom_site_refinement_flags_adp
_atom_site_refinement_flags_occupancy
_atom_site_disorder_assembly
_atom_site_disorder_group
Zn1 Zn 0.38193(2) 0.29570(5) 1.04321(3) 0.0299(2) Uiso 1 1 d . . . . .
O1 O 0.40907(17) 0.2245(4) 0.9583(2) 0.0499(10) Uani 1 1 d . . . . .
O2 O 0.32187(17) 0.1448(4) 0.9406(2) 0.0477(9) Uani 1 1 d . . . . .
O3 O 0.41680(19) 0.1183(4) 1.1300(2) 0.0518(10) Uani 1 1 d . . . . .
O4 O 0.34610(16) 0.2506(4) 1.1269(2) 0.0444(8) Uiso 1 1 d . . . . .
N1 N 0.32430(16) 0.4480(4) 0.9897(2) 0.0328(8) Uani 1 1 d . . . . .
N2 N 0.45866(19) 0.3981(4) 1.1064(3) 0.0412(10) Uiso 1 1 d . . . . .
N3 N 0.2778(3) -0.1767(6) 0.7105(4) 0.0703(16) Uani 1 1 d . . . . .
H3A H 0.2782 -0.2287 0.6715 0.084 Uiso 1 1 calc R U . . .
H3B H 0.2478 -0.1784 0.7260 0.084 Uiso 1 1 calc R U . . .
N4 N 0.1946(2) 0.8085(5) 0.8182(3) 0.0572(13) Uiso 1 1 d . . . . .
N5A N 0.1549(4) 0.9063(8) 0.7848(5) 0.0336(17) Uiso 0.5 1 d . . P A 1
C2AA C 0.2751(2) 0.4588(5) 1.0045(3) 0.0386(11) Uani 1 1 d . . . . .
H2AA H 0.2694 0.4009 1.0425 0.046 Uiso 1 1 calc R U . . .
C2 C 0.2322(2) 0.5508(5) 0.9669(3) 0.0434(12) Uani 1 1 d . . . . .
H2 H 0.1979 0.5552 0.9792 0.052 Uiso 1 1 calc R U . . .
C3 C 0.2391(2) 0.6363(5) 0.9116(3) 0.0394(11) Uani 1 1 d . . . . .
C4 C 0.2898(3) 0.6261(6) 0.8954(4) 0.0549(15) Uani 1 1 d . . . . .
H4 H 0.2964 0.6832 0.8578 0.066 Uiso 1 1 calc R U . . .
C5 C 0.3305(3) 0.5310(7) 0.9351(4) 0.0552(16) Uani 1 1 d . . . . .
H5 H 0.3650 0.5239 0.9231 0.066 Uiso 1 1 calc R U . . .
C6 C 0.1913(3) 0.7314(7) 0.8695(3) 0.0544(15) Uani 1 1 d . . . . .
H6 H 0.1572 0.7328 0.8825 0.065 Uiso 1 1 calc R U . . .
C7 C 0.3795(2) 0.1533(6) 1.1573(3) 0.0443(13) Uani 1 1 d . . . . .
C8 C 0.3658(2) 0.1487(5) 0.9221(3) 0.0415(12) Uani 1 1 d . . . . .
C9 C 0.3693(2) 0.0646(6) 0.8551(3) 0.0424(12) Uani 1 1 d . . . . .
C10 C 0.3228(2) -0.0141(5) 0.8114(3) 0.0370(11) Uani 1 1 d . . . . .
H10 H 0.2887 -0.0160 0.8245 0.044 Uiso 1 1 calc R U . . .
C11 C 0.3248(2) -0.0916(5) 0.7476(3) 0.0392(11) Uani 1 1 d . . . . .
C12 C 0.3744(2) -0.0824(5) 0.7267(3) 0.0397(11) Uani 1 1 d . . . . .
C13 C 0.4198(3) 0.0671(9) 0.8372(4) 0.072(2) Uani 1 1 d . . . . .
H13 H 0.4531 0.1167 0.8693 0.087 Uiso 1 1 calc R U . . .
C14 C 0.4208(3) -0.0031(8) 0.7726(4) 0.067(2) Uani 1 1 d . . . . .
H14 H 0.4544 0.0027 0.7587 0.081 Uiso 1 1 calc R U . . .
C15A C 0.5102(6) 0.3162(12) 1.1173(8) 0.054(3) Uiso 0.5 1 d . . P B 1
C16A C 0.5657(5) 0.3648(12) 1.1605(7) 0.052(3) Uiso 0.5 1 d . . P B 1
C17A C 0.5703(5) 0.4896(14) 1.1914(7) 0.043(2) Uiso 0.5 1 d . . P B 1
C18A C 0.4620(6) 0.5106(14) 1.1300(9) 0.049(3) Uiso 0.5 1 d . . P B 1
C19A C 0.5189(7) 0.5650(15) 1.1784(9) 0.062(3) Uiso 0.5 1 d . . P B 1
C20A C 0.1278(6) 0.9521(14) 0.7389(8) 0.056(3) Uiso 0.5 1 d . . P A 1
N5B N 0.1291(5) 0.8543(11) 0.7839(7) 0.056(2) Uiso 0.5 1 d . . P A 2
C15B C 0.5065(4) 0.3512(10) 1.1591(6) 0.034(2) Uiso 0.5 1 d . . P B 2
C16B C 0.5581(4) 0.4178(10) 1.1997(5) 0.0297(19) Uiso 0.5 1 d . . P B 2
C17B C 0.5594(5) 0.5526(13) 1.1904(7) 0.041(2) Uiso 0.5 1 d . . P B 2
C19B C 0.5064(7) 0.6207(17) 1.1432(10) 0.075(4) Uiso 0.5 1 d . . P B 2
C20B C 0.1111(5) 0.8641(13) 0.7306(8) 0.051(3) Uiso 0.5 1 d . . P A 2
C0AA C 0.4569(7) 0.5456(18) 1.1034(11) 0.069(4) Uiso 0.5 1 d . . P B .
C1AA C 0.0717(4) 0.6468(10) 0.8968(7) 0.089(3) Uani 1 1 d . . . . .
O0AA O 0.0426(8) 0.696(2) 1.0176(11) 0.366(15) Uani 1 1 d D . . . .
C1 C 0.0765(6) 0.6288(13) 0.9623(10) 0.139(5) Uani 1 1 d D . . . .

loop_
_atom_site_aniso_label
_atom_site_aniso_U_11
_atom_site_aniso_U_22
_atom_site_aniso_U_33
_atom_site_aniso_U_23
_atom_site_aniso_U_13
_atom_site_aniso_U_12
O1 0.051(2) 0.066(3) 0.038(2) -0.0171(18) 0.0235(18) -0.0074(19)
O2 0.058(2) 0.051(2) 0.046(2) -0.0096(18) 0.0326(19) -0.0040(18)
O3 0.068(3) 0.055(2) 0.038(2) 0.0020(17) 0.0269(19) -0.016(2)
N1 0.032(2) 0.036(2) 0.029(2) 0.0030(16) 0.0093(16) -0.0006(16)
N3 0.075(4) 0.074(4) 0.069(4) -0.022(3) 0.036(3) -0.016(3)
C2AA 0.036(3) 0.041(3) 0.039(3) 0.002(2) 0.015(2) -0.001(2)
C2 0.034(3) 0.047(3) 0.047(3) -0.001(2) 0.014(2) 0.006(2)
C3 0.038(3) 0.039(3) 0.034(3) -0.003(2) 0.005(2) 0.003(2)
C4 0.055(3) 0.060(4) 0.054(3) 0.027(3) 0.024(3) 0.014(3)
C5 0.046(3) 0.069(4) 0.058(4) 0.027(3) 0.028(3) 0.017(3)
C6 0.051(3) 0.070(4) 0.039(3) -0.002(3) 0.014(3) 0.016(3)
C7 0.050(3) 0.050(3) 0.030(3) -0.006(2) 0.013(2) -0.020(3)
C8 0.051(3) 0.046(3) 0.031(3) -0.004(2) 0.020(2) -0.002(2)
C9 0.042(3) 0.055(3) 0.033(3) -0.009(2) 0.017(2) 0.000(2)
C10 0.037(3) 0.042(3) 0.032(2) -0.002(2) 0.014(2) 0.002(2)
C11 0.043(3) 0.040(3) 0.030(2) -0.001(2) 0.008(2) 0.007(2)
C12 0.046(3) 0.043(3) 0.029(2) -0.003(2) 0.012(2) 0.011(2)
C13 0.043(3) 0.121(6) 0.057(4) -0.052(4) 0.024(3) -0.025(4)
C14 0.045(3) 0.112(6) 0.054(4) -0.031(4) 0.027(3) -0.007(4)
C1AA 0.085(6) 0.080(6) 0.111(7) -0.028(6) 0.047(6) -0.006(5)
O0AA 0.27(2) 0.43(3) 0.33(2) -0.18(2) 0.043(18) 0.11(2)
C1 0.112(9) 0.104(9) 0.187(14) -0.036(10) 0.039(10) 0.024(7)

loop_
_atom_type_symbol
_atom_type_description
_atom_type_scat_dispersion_real
_atom_type_scat_dispersion_imag
_atom_type_scat_source
C C 0.0033 0.0016 'International Tables Vol C Tables 4.2.6.8 and 6.1.1.4'
H H 0.0000 0.0000 'International Tables Vol C Tables 4.2.6.8 and 6.1.1.4'
N N 0.0061 0.0033 'International Tables Vol C Tables 4.2.6.8 and 6.1.1.4'
O O 0.0106 0.0060 'International Tables Vol C Tables 4.2.6.8 and 6.1.1.4'
Zn Zn 0.2839 1.4301 'International Tables Vol C Tables 4.2.6.8 and 6.1.1.4'

loop_
_geom_angle_atom_site_label_1
_geom_angle_atom_site_label_2
_geom_angle_atom_site_label_3
_geom_angle
_geom_angle_site_symmetry_1
_geom_angle_site_symmetry_3
O1 Zn1 O4 145.83(18) . .
O1 Zn1 N1 106.06(16) . .
O4 Zn1 N1 95.80(15) . .
O1 Zn1 N2 96.05(17) . .
O4 Zn1 N2 104.95(16) . .
N1 Zn1 N2 101.82(16) . .
O1 Zn1 O3 95.07(16) . .
O4 Zn1 O3 59.22(15) . .
N1 Zn1 O3 154.76(15) . .
N2 Zn1 O3 89.25(16) . .
O1 Zn1 O2 58.44(14) . .
O4 Zn1 O2 96.41(14) . .
N1 Zn1 O2 90.01(15) . .
N2 Zn1 O2 154.22(15) . .
O3 Zn1 O2 89.44(14) . .
O1 Zn1 C7 121.69(19) . .
O4 Zn1 C7 29.96(18) . .
N1 Zn1 C7 125.71(18) . .
N2 Zn1 C7 97.56(17) . .
O3 Zn1 C7 29.27(17) . .
O2 Zn1 C7 93.77(15) . .
O1 Zn1 C8 29.67(16) . .
O4 Zn1 C8 121.54(17) . .
N1 Zn1 C8 100.23(17) . .
N2 Zn1 C8 125.49(17) . .
O3 Zn1 C8 91.26(16) . .
O2 Zn1 C8 28.82(15) . .
C7 Zn1 C8 108.47(18) . .
C8 O1 Zn1 99.0(3) . .
C8 O2 Zn1 80.9(3) . .
C7 O3 Zn1 84.5(3) . .
C7 O4 Zn1 96.0(3) . .
C2AA N1 C5 116.9(4) . .
C2AA N1 Zn1 118.7(3) . .
C5 N1 Zn1 124.1(3) . .
C18A N2 C15A 123.0(9) . .
C18A N2 C0AA 21.1(9) . .
C15B N2 C0AA 113.6(9) . .
C15A N2 C0AA 125.7(9) . .
C18A N2 Zn1 126.3(7) . .
C15B N2 Zn1 127.5(5) . .
C15A N2 Zn1 110.6(6) . .
C0AA N2 Zn1 118.1(7) . .
C11 N3 H3A 120.0 . .
C11 N3 H3B 120.0 . .
H3A N3 H3B 120.0 . .
C6 N4 N5A 123.6(6) . .
C6 N4 N5B 97.9(6) . .
C20A N5A N4 151.5(12) . .
N1 C2AA C2 122.6(5) . .
N1 C2AA H2AA 118.7 . .
C2 C2AA H2AA 118.7 . .
C3 C2 C2AA 120.2(5) . .
C3 C2 H2 119.9 . .
C2AA C2 H2 119.9 . .
C2 C3 C4 117.9(5) . .
C2 C3 C6 119.3(5) . .
C4 C3 C6 122.7(5) . .
C5 C4 C3 118.6(5) . .
C5 C4 H4 120.7 . .
C3 C4 H4 120.7 . .
N1 C5 C4 123.8(5) . .
N1 C5 H5 118.1 . .
C4 C5 H5 118.1 . .
N4 C6 C3 122.1(6) . .
N4 C6 H6 118.9 . .
C3 C6 H6 118.9 . .
O3 C7 O4 120.3(5) . .
O3 C7 C12 120.1(5) . 6_556
O4 C7 C12 119.6(5) . 6_556
O3 C7 Zn1 66.3(3) . .
O4 C7 Zn1 54.0(3) . .
C12 C7 Zn1 173.3(4) 6_556 .
O2 C8 O1 121.5(5) . .
O2 C8 C9 120.6(5) . .
O1 C8 C9 117.8(5) . .
O2 C8 Zn1 70.3(3) . .
O1 C8 Zn1 51.4(2) . .
C9 C8 Zn1 168.6(4) . .
C10 C9 C13 120.0(5) . .
C10 C9 C8 120.3(5) . .
C13 C9 C8 119.7(5) . .
C9 C10 C11 121.2(5) . .
C9 C10 H10 119.4 . .
C11 C10 H10 119.4 . .
N3 C11 C12 123.9(5) . .
N3 C11 C10 117.6(5) . .
C12 C11 C10 118.5(5) . .
C14 C12 C11 118.8(5) . .
C14 C12 C7 118.1(5) . 6
C11 C12 C7 123.1(5) . 6
C14 C13 C9 119.0(6) . .
C14 C13 H13 120.5 . .
C9 C13 H13 120.5 . .
C13 C14 C12 122.3(6) . .
C13 C14 H14 118.8 . .
C12 C14 H14 118.8 . .
C16A C15A N2 119.6(11) . .
C17A C16A C15A 118.1(12) . .
C16A C17A C19A 119.9(12) . .
C16A C17A C20A 121.4(12) . 8_566
C19A C17A C20A 118.8(13) . 8_566
C0AA C18A N2 109(3) . .
C0AA C18A C19A 97(3) . .
N2 C18A C19A 119.6(12) . .
C17A C19A C18A 119.5(12) . .
C17A C19A C0AA 124.9(12) . .
C18A C19A C0AA 20.4(7) . .
N5A C20A C17A 153.5(14) . 8_465
C20B N5B N4 118.5(13) . .
N2 C15B C16B 127.7(9) . .
C15B C16B C17B 118.6(9) . .
C16B C17B C19B 119.4(11) . .
C16B C17B C20B 124.3(11) . 8_566
C19B C17B C20B 116.1(12) . 8_566
C0AA C19B C17B 117.9(15) . .
N5B C20B C17B 125.3(14) . 8_465
C18A C0AA N2 50(2) . .
C19B C0AA N2 121.4(14) . .
C18A C0AA C19A 62(2) . .
N2 C0AA C19A 94.9(11) . .
C1AA C1 O0AA 131.6(15) . .

loop_
_geom_bond_atom_site_label_1
_geom_bond_atom_site_label_2
_geom_bond_distance
_geom_bond_site_symmetry_2
Zn1 O1 2.015(4) .
Zn1 O4 2.059(4) .
Zn1 N1 2.074(4) .
Zn1 N2 2.081(4) .
Zn1 O3 2.327(4) .
Zn1 O2 2.429(4) .
Zn1 C7 2.530(5) .
Zn1 C8 2.547(5) .
O1 C8 1.276(7) .
O2 C8 1.244(6) .
O3 C7 1.243(7) .
O4 C7 1.270(7) .
N1 C2AA 1.336(6) .
N1 C5 1.346(7) .
N2 C18A 1.210(14) .
N2 C15B 1.295(11) .
N2 C15A 1.466(14) .
N2 C0AA 1.498(18) .
N3 C11 1.396(8) .
N3 H3A 0.8800 .
N3 H3B 0.8800 .
N4 C6 1.236(8) .
N4 N5A 1.364(10) .
N4 N5B 1.564(12) .
N5A C20A 0.966(14) .
C2AA C2 1.382(7) .
C2AA H2AA 0.9500 .
C2 C3 1.377(8) .
C2 H2 0.9500 .
C3 C4 1.384(8) .
C3 C6 1.491(8) .
C4 C5 1.382(8) .
C4 H4 0.9500 .
C5 H5 0.9500 .
C6 H6 0.9500 .
C7 C12 1.487(7) 6_556
C8 C9 1.504(7) .
C9 C10 1.375(7) .
C9 C13 1.395(8) .
C10 C11 1.408(7) .
C10 H10 0.9500 .
C11 C12 1.406(8) .
C12 C14 1.389(8) .
C12 C7 1.487(7) 6
C13 C14 1.371(8) .
C13 H13 0.9500 .
C14 H14 0.9500 .
C15A C16A 1.385(17) .
C16A C17A 1.371(19) .
C17A C19A 1.419(19) .
C17A C20A 1.475(18) 8_566
C18A C0AA 0.571(19) .
C18A C19A 1.452(19) .
C19A C0AA 1.63(2) .
C20A C17A 1.475(18) 8_465
N5B C20B 0.901(14) .
C15B C16B 1.381(14) .
C16B C17B 1.379(16) .
C17B C19B 1.44(2) .
C17B C20B 1.472(17) 8_566
C19B C0AA 1.39(2) .
C20B C17B 1.472(17) 8_465
C1AA C1 1.156(17) .
O0AA C1 1.662(15) .

loop_
_geom_torsion_atom_site_label_1
_geom_torsion_atom_site_label_2
_geom_torsion_atom_site_label_3
_geom_torsion_atom_site_label_4
_geom_torsion
_geom_torsion_site_symmetry_1
_geom_torsion_site_symmetry_4
C6 N4 N5A C20A -127(2) . .
C5 N1 C2AA C2 -0.6(8) . .
Zn1 N1 C2AA C2 -175.0(4) . .
N1 C2AA C2 C3 0.0(8) . .
C2AA C2 C3 C4 0.2(8) . .
C2AA C2 C3 C6 177.7(5) . .
C2 C3 C4 C5 0.2(9) . .
C6 C3 C4 C5 -177.2(6) . .
C2AA N1 C5 C4 1.0(9) . .
Zn1 N1 C5 C4 175.1(5) . .
C3 C4 C5 N1 -0.8(10) . .
N5A N4 C6 C3 -172.6(6) . .
N5B N4 C6 C3 167.6(6) . .
C2 C3 C6 N4 -178.5(6) . .
C4 C3 C6 N4 -1.1(10) . .
Zn1 O3 C7 O4 1.5(5) . .
Zn1 O3 C7 C12 -177.6(4) . 6_556
Zn1 O4 C7 O3 -1.7(5) . .
Zn1 O4 C7 C12 177.4(4) . 6_556
Zn1 O2 C8 O1 -4.2(5) . .
Zn1 O2 C8 C9 176.6(5) . .
Zn1 O1 C8 O2 5.1(6) . .
Zn1 O1 C8 C9 -175.7(4) . .
O2 C8 C9 C10 2.5(8) . .
O1 C8 C9 C10 -176.7(5) . .
Zn1 C8 C9 C10 166.0(17) . .
O2 C8 C9 C13 -177.8(6) . .
O1 C8 C9 C13 2.9(9) . .
Zn1 C8 C9 C13 -14(2) . .
C13 C9 C10 C11 -0.8(9) . .
C8 C9 C10 C11 178.8(5) . .
C9 C10 C11 N3 174.9(5) . .
C9 C10 C11 C12 -3.1(8) . .
N3 C11 C12 C14 -174.2(6) . .
C10 C11 C12 C14 3.6(8) . .
N3 C11 C12 C7 6.1(8) . 6
C10 C11 C12 C7 -176.0(5) . 6
C10 C9 C13 C14 4.1(11) . .
C8 C9 C13 C14 -175.6(7) . .
C9 C13 C14 C12 -3.5(13) . .
C11 C12 C14 C13 -0.4(11) . .
C7 C12 C14 C13 179.3(7) 6 .
C18A N2 C15A C16A 4.0(17) . .
C0AA N2 C15A C16A 29.4(17) . .
Zn1 N2 C15A C16A -177.8(9) . .
N2 C15A C16A C17A -0.2(18) . .
C15A C16A C17A C19A -0.3(19) . .
C15A C16A C17A C20A 179.2(11) . 8_566
C15A N2 C18A C0AA 104(3) . .
Zn1 N2 C18A C0AA -74(3) . .
C15A N2 C18A C19A -6.5(18) . .
C0AA N2 C18A C19A -111(3) . .
Zn1 N2 C18A C19A 175.6(9) . .
C16A C17A C19A C18A -2(2) . .
C20A C17A C19A C18A 178.3(12) 8_566 .
C16A C17A C19A C0AA -25(2) . .
C20A C17A C19A C0AA 155.1(14) 8_566 .
C0AA C18A C19A C17A -111(3) . .
N2 C18A C19A C17A 6(2) . .
N2 C18A C19A C0AA 117(3) . .
N4 N5A C20A C17A 129(3) . 8_465
C6 N4 N5B C20B -139.1(15) . .
C0AA N2 C15B C16B -13.2(14) . .
Zn1 N2 C15B C16B 178.1(7) . .
N2 C15B C16B C17B 6.2(16) . .
C15B C16B C17B C19B 4.1(17) . .
C15B C16B C17B C20B 179.4(10) . 8_566
C16B C17B C19B C0AA -5(2) . .
C20B C17B C19B C0AA 179.1(14) 8_566 .
N4 N5B C20B C17B -157.2(11) . 8_465
C19A C18A C0AA N2 125(2) . .
N2 C18A C0AA C19A -125(2) . .
C17B C19B C0AA N2 -2(2) . .
C15A N2 C0AA C18A -90(3) . .
Zn1 N2 C0AA C18A 119(3) . .
C15B N2 C0AA C19B 11.0(19) . .
Zn1 N2 C0AA C19B -179.2(12) . .
C18A N2 C0AA C19A 47(3) . .
C15A N2 C0AA C19A -43.5(14) . .
Zn1 N2 C0AA C19A 165.6(7) . .
C17A C19A C0AA C18A 81(3) . .
C17A C19A C0AA N2 42.2(18) . .
C18A C19A C0AA N2 -39(2) . .
